data_4513688
loop_
_publ_author_name
'Deng, Mingli'
'Yang, Feilong'
'Yang, Pan'
'Li, Zhouxun'
'Sun, Jinyu'
'Yang, Yongtai'
'Chen, Zhenxia'
'Weng, Linhong'
'Ling, Yun'
'Zhou, Yaming'

_publ_section_title
;
 A Series of Metal--Organic Frameworks Built of Triazolate-Trinuclear and
 Paddlewheel Units: Solid-Solution Framework Approach for Optimizing
 CO2Adsorption and Separation
;
_journal_issue 12
_journal_name_full 'Crystal Growth &amp; Design'
_journal_page_first 5794
_journal_paper_doi 10.1021/acs.cgd.5b01155
_journal_volume 15
_journal_year 2015
_chemical_formula_sum 'C42 H44 N10 O15.5 Zn5'
_chemical_formula_weight 1263.72
_chemical_name_systematic
;
 ?
;
_space_group_crystal_system orthorhombic
_space_group_IT_number 62
_space_group_name_Hall '-P 2ac 2n'
_space_group_name_H-M_alt 'P n m a'
_symmetry_space_group_name_Hall '-P 2ac 2n'
_symmetry_space_group_name_H-M 'P n m a'
_atom_sites_solution_hydrogens mixed
_audit_creation_method SHELXL-2013
_cell_angle_alpha 90
_cell_angle_beta 90
_cell_angle_gamma 90
_cell_formula_units_Z 4
_cell_length_a 15.1988(13)
_cell_length_b 19.2039(16)
_cell_length_c 25.754(2)
_cell_measurement_reflns_used 9879
_cell_measurement_temperature 293(2)
_cell_measurement_theta_max 27.32
_cell_measurement_theta_min 2.60
_cell_volume 7517.0(11)
_computing_cell_refinement 'Bruker SAINT'
_computing_data_collection 'Bruker APEX2'
_computing_data_reduction 'Bruker SAINT'
_computing_molecular_graphics 'Bruker SHELXTL'
_computing_publication_material 'Bruker SHELXTL'
_computing_structure_refinement 'SHELXL-2013 (Sheldrick, 2013)'
_computing_structure_solution 'SHELXS-97 (Sheldrick, 2008)'
_diffrn_ambient_temperature 293(2)
_diffrn_measured_fraction_theta_full 0.991
_diffrn_measured_fraction_theta_max 0.997
_diffrn_measurement_device_type 'Bruker APEX-II CCD'
_diffrn_measurement_method '\f and \w scans'
_diffrn_radiation_type MoK\a
_diffrn_radiation_wavelength 0.71073
_diffrn_reflns_av_R_equivalents 0.0413
_diffrn_reflns_av_unetI/netI 0.0287
_diffrn_reflns_Laue_measured_fraction_full 0.991
_diffrn_reflns_Laue_measured_fraction_max 0.997
_diffrn_reflns_limit_h_max 17
_diffrn_reflns_limit_h_min -18
_diffrn_reflns_limit_k_max 23
_diffrn_reflns_limit_k_min -20
_diffrn_reflns_limit_l_max 30
_diffrn_reflns_limit_l_min -30
_diffrn_reflns_number 43982
_diffrn_reflns_point_group_measured_fraction_full 0.991
_diffrn_reflns_point_group_measured_fraction_max 0.997
_diffrn_reflns_theta_full 25.242
_diffrn_reflns_theta_max 25.200
_diffrn_reflns_theta_min 1.581
_diffrn_source 'sealed tube'
_exptl_absorpt_coefficient_mu 1.624
_exptl_absorpt_correction_T_max 1.0000
_exptl_absorpt_correction_T_min 0.6000
_exptl_absorpt_correction_type multi-scan
_exptl_absorpt_process_details SADABS
_exptl_crystal_colour colorless
_exptl_crystal_density_diffrn 1.117
_exptl_crystal_description block
_exptl_crystal_F_000 2560
_exptl_crystal_size_max 0.150
_exptl_crystal_size_mid 0.110
_exptl_crystal_size_min 0.080
_refine_diff_density_max 1.201
_refine_diff_density_min -0.566
_refine_diff_density_rms 0.159
_refine_ls_extinction_method none
_refine_ls_goodness_of_fit_ref 1.158
_refine_ls_hydrogen_treatment mixed
_refine_ls_matrix_type full
_refine_ls_number_parameters 379
_refine_ls_number_reflns 6968
_refine_ls_number_restraints 61
_refine_ls_restrained_S_all 1.176
_refine_ls_R_factor_all 0.0667
_refine_ls_R_factor_gt 0.0516
_refine_ls_shift/su_max 0.001
_refine_ls_shift/su_mean 0.000
_refine_ls_structure_factor_coef Fsqd
_refine_ls_weighting_details
;
 w=1/[\s^2^(Fo^2^)+(0.1091P)^2^+14.3333P]
 where P=(Fo^2^+2Fc^2^)/3
;
_refine_ls_weighting_scheme calc
_refine_ls_wR_factor_gt 0.1703
_refine_ls_wR_factor_ref 0.1885
_reflns_Friedel_coverage 0.000
_reflns_number_gt 5663
_reflns_number_total 6968
_reflns_threshold_expression 'I > 2\s(I)'
_cod_data_source_file cg5b01155_si_002.cif
_cod_data_source_block MAC-4-AD0.5
_cod_depositor_comments 'Adding full bibliography for 4513682--4513688.cif.'
_cod_original_cell_volume 7517.1(11)
_cod_original_formula_sum 'C42 H44 N10 O15.50 Zn5'
_cod_database_code 4513688
_shelx_space_group_comment
;
The symmetry employed for this shelxl refinement is uniquely defined
by the following loop, which should always be used as a source of
symmetry information in preference to the above space-group names.
They are only intended as comments.
;
_shelx_estimated_absorpt_t_min 0.793
_shelx_estimated_absorpt_t_max 0.881

loop_
_space_group_symop_operation_xyz
'x, y, z'
'-x+1/2, -y, z+1/2'
'-x, y+1/2, -z'
'x+1/2, -y+1/2, -z+1/2'
'-x, -y, -z'
'x-1/2, y, -z-1/2'
'x, -y-1/2, z'
'-x-1/2, y-1/2, z-1/2'

loop_
_atom_site_label
_atom_site_type_symbol
_atom_site_fract_x
_atom_site_fract_y
_atom_site_fract_z
_atom_site_U_iso_or_equiv
_atom_site_adp_type
_atom_site_occupancy
_atom_site_site_symmetry_order
_atom_site_calc_flag
_atom_site_refinement_flags_posn
_atom_site_refinement_flags_adp
_atom_site_refinement_flags_occupancy
_atom_site_disorder_assembly
_atom_site_disorder_group
Zn1 Zn 0.42725(3) 0.83813(3) 0.23418(2) 0.02475(18) Uani 1 1 d . . . A 1
Zn2 Zn 0.46962(4) 0.96392(3) 0.45162(2) 0.03221(19) Uani 1 1 d . . . B 1
Zn3 Zn 0.29969(5) 0.7500 0.31236(3) 0.0246(2) Uani 1 2 d S T P A 1
N1 N 0.4179(2) 0.8690(2) 0.30883(14) 0.0287(8) Uani 1 1 d . . . A 1
N2 N 0.3582(2) 0.83457(19) 0.34010(14) 0.0275(8) Uani 1 1 d . . . A 1
N3 N 0.4244(3) 0.9151(2) 0.38732(15) 0.0321(9) Uani 1 1 d . . . B 1
N4 N 0.5400(2) 0.7860(2) 0.21873(16) 0.0309(8) Uani 1 1 d . . . A 1
N5 N 0.6717(3) 0.7500 0.1965(2) 0.0280(11) Uani 1 2 d S T P A 1
N6 N 0.1586(6) 0.7500 0.1033(3) 0.068(2) Uani 1 2 d S T P C 1
O1 O 0.4870(3) 0.87905(19) 0.49885(15) 0.0490(10) Uani 1 1 d . . . B 1
O2 O 0.5276(3) 0.9345(2) 0.57079(16) 0.0589(12) Uani 1 1 d . . . D 1
O3 O 0.6012(3) 0.9611(2) 0.43753(16) 0.0548(11) Uani 1 1 d . . . B 1
O4 O 0.6438(3) 1.0182(2) 0.50825(16) 0.0570(11) Uani 1 1 d . . . E 1
O5 O 0.8369(4) 0.8790(3) 0.3171(2) 0.092(2) Uani 1 1 d . . . F 1
O6 O 0.9543(4) 0.9344(4) 0.3104(2) 0.106(2) Uani 1 1 d . . . G 1
O7 O 0.3547(3) 0.7500 0.24280(16) 0.0249(9) Uani 1 2 d S T P A 1
H7A H 0.3058 0.7500 0.2244 0.028(18) Uiso 1 2 d R . P A 1
O8 O 0.5358(17) 0.7500 0.7067(6) 0.114(6) Uani 0.5 2 d DS TU P H 1
O9 O 0.9630(13) 1.0794(12) 0.4727(8) 0.172(8) Uani 0.5 1 d D U P I 3
O10 O 0.2065(4) 0.7500 0.1862(2) 0.070(2) Uani 1 2 d S T P C .
C1 C 0.5247(5) 0.9658(3) 0.3200(2) 0.063(2) Uani 1 1 d . . . . .
H1A H 0.5811 0.9434 0.3220 0.094 Uiso 1 1 calc R U . . .
H1B H 0.5248 1.0066 0.3415 0.094 Uiso 1 1 calc R U . . .
H1C H 0.5129 0.9788 0.2847 0.094 Uiso 1 1 calc R U . . .
C2 C 0.4556(3) 0.9170(3) 0.33828(18) 0.0335(11) Uani 1 1 d . . . . .
C3 C 0.3636(3) 0.8640(3) 0.38623(18) 0.0334(11) Uani 1 1 d . . . . .
C4 C 0.3083(5) 0.8431(4) 0.4311(2) 0.066(2) Uani 1 1 d . . . . .
H4A H 0.2643 0.8106 0.4198 0.099 Uiso 1 1 calc R U . . .
H4B H 0.2802 0.8835 0.4455 0.099 Uiso 1 1 calc R U . . .
H4C H 0.3446 0.8217 0.4571 0.099 Uiso 1 1 calc R U . . .
C5 C 0.5103(4) 0.8811(3) 0.5458(2) 0.0407(12) Uani 1 1 d . . . . .
C6 C 0.5148(5) 0.8126(3) 0.5740(2) 0.0524(16) Uani 1 1 d . . . . .
C7 C 0.5268(8) 0.8118(4) 0.6266(3) 0.104(4) Uani 1 1 d . . . . .
H7 H 0.5309 0.8536 0.6447 0.124 Uiso 1 1 calc R U . J 1
C8 C 0.5330(13) 0.7500 0.6528(4) 0.107(5) Uani 0.5 2 d S TU P H 1
C9 C 0.5069(6) 0.7500 0.5474(3) 0.0404(17) Uani 1 2 d S T P . .
H9 H 0.4963 0.7500 0.5119 0.048 Uiso 1 2 calc R U P . .
C10 C 0.8837(5) 0.9254(4) 0.3316(3) 0.0613(18) Uani 1 1 d . . . . .
C11 C 0.8556(5) 0.9667(4) 0.3777(3) 0.075(2) Uani 1 1 d . . . . .
C12 C 0.9172(7) 1.0112(8) 0.4009(5) 0.166(7) Uani 1 1 d D . . . .
H12 H 0.9710 1.0198 0.3849 0.199 Uiso 1 1 calc R U . K 3
C13 C 0.8972(8) 1.0423(8) 0.4477(6) 0.161(6) Uani 0.5 1 d . U P I 3
C14 C 0.8090(7) 1.0393(8) 0.4656(5) 0.180(8) Uani 1 1 d D . . . .
H14 H 0.7920 1.0670 0.4935 0.216 Uiso 1 1 calc R U . I 3
C15 C 0.7493(5) 0.9971(4) 0.4429(3) 0.073(2) Uani 1 1 d . . . . .
C16 C 0.7735(4) 0.9604(3) 0.3985(2) 0.0512(15) Uani 1 1 d . . . . .
H16 H 0.7329 0.9310 0.3828 0.061 Uiso 1 1 calc R U . . .
C17 C 0.6579(4) 0.9913(3) 0.4650(2) 0.0476(14) Uani 1 1 d . . . . .
C18 C 0.6503(4) 0.8786(3) 0.2031(3) 0.070(2) Uani 1 1 d . . . . .
H18A H 0.6011 0.9094 0.2078 0.105 Uiso 1 1 calc R U . . .
H18B H 0.6767 0.8871 0.1699 0.105 Uiso 1 1 calc R U . . .
H18C H 0.6928 0.8868 0.2300 0.105 Uiso 1 1 calc R U . . .
C19 C 0.6197(3) 0.8055(3) 0.2058(2) 0.0348(11) Uani 1 1 d . . . . .
C20 C 0.2176(8) 0.7500 0.1409(5) 0.087(4) Uani 1 2 d S T P . .
H20 H 0.2760 0.7500 0.1302 0.104 Uiso 1 2 calc R U P C 1
C21 C 0.0688(9) 0.7500 0.1137(7) 0.135(7) Uani 1 2 d S T P . .
H21A H 0.0446 0.7052 0.1054 0.203 Uiso 0.5 1 calc R U P C 1
H21B H 0.0405 0.7851 0.0930 0.203 Uiso 0.5 1 calc R U P C 1
H21C H 0.0593 0.7597 0.1498 0.203 Uiso 0.5 1 calc R U P C 1
C22 C 0.1818(15) 0.7500 0.0507(6) 0.195(11) Uani 1 2 d S TU P . .
H22A H 0.1300 0.7564 0.0299 0.292 Uiso 0.5 1 calc R U P C 1
H22B H 0.2088 0.7063 0.0420 0.292 Uiso 0.5 1 calc R U P C 1
H22C H 0.2225 0.7872 0.0441 0.292 Uiso 0.5 1 calc R U P C 1
C23 C 0.9436(19) 1.116(2) 0.5232(13) 0.25(2) Uani 0.5 1 d D U P . .
H23A H 0.9289 1.0816 0.5492 0.305 Uiso 0.5 1 d R U P I .
H23B H 0.8954 1.1493 0.5211 0.305 Uiso 0.5 1 d R U P . .
C24 C 1.032(2) 1.152(2) 0.5384(13) 0.28(2) Uani 0.5 1 d D U P I .
H24A H 1.0682 1.1580 0.5083 0.427 Uiso 0.5 1 d R U P . .
H24B H 1.0627 1.1248 0.5638 0.427 Uiso 0.5 1 d R U P . .
H24C H 1.0174 1.1966 0.5528 0.427 Uiso 0.5 1 d R U P . .
C25 C 0.544(4) 0.8163(16) 0.7377(15) 0.126(16) Uani 0.25 1 d D U P H 1
H25A H 0.4998 0.8497 0.7271 0.152 Uiso 0.25 1 calc R U P H 1
H25B H 0.6019 0.8369 0.7327 0.152 Uiso 0.25 1 calc R U P H 1
C26 C 0.531(5) 0.7947(5) 0.7953(18) 0.19(3) Uani 0.25 1 d D U P . .
H26A H 0.5581 0.8286 0.8175 0.292 Uiso 0.25 1 calc R U P H 1
H26B H 0.5571 0.7500 0.8011 0.292 Uiso 0.5 2 calc R U P H 1
H26C H 0.4690 0.7924 0.8028 0.292 Uiso 0.25 1 calc R U P H 1
C8' C 0.5330(13) 0.7500 0.6528(4) 0.107(5) Uani 0.5 2 d S T P H 2
H8' H 0.5413 0.7500 0.6885 0.128 Uiso 0.5 2 calc R U P H 2
C13' C 0.8972(8) 1.0423(8) 0.4477(6) 0.161(6) Uani 0.5 1 d . . P I 4
H13' H 0.9405 1.0646 0.4671 0.194 Uiso 0.5 1 calc R U P I 4

loop_
_atom_site_aniso_label
_atom_site_aniso_U_11
_atom_site_aniso_U_22
_atom_site_aniso_U_33
_atom_site_aniso_U_23
_atom_site_aniso_U_13
_atom_site_aniso_U_12
Zn1 0.0261(3) 0.0274(3) 0.0208(3) 0.00022(19) -0.00102(19) 0.0020(2)
Zn2 0.0505(4) 0.0230(3) 0.0231(3) -0.0074(2) 0.0020(2) -0.0037(2)
Zn3 0.0208(4) 0.0281(4) 0.0251(4) 0.000 -0.0035(3) 0.000
N1 0.030(2) 0.032(2) 0.0242(19) -0.0018(16) 0.0003(15) -0.0030(16)
N2 0.0263(19) 0.032(2) 0.0243(19) -0.0055(15) 0.0009(15) -0.0030(15)
N3 0.044(2) 0.028(2) 0.025(2) -0.0077(16) 0.0042(17) -0.0069(17)
N4 0.0240(19) 0.031(2) 0.037(2) -0.0037(17) 0.0044(16) -0.0008(16)
N5 0.025(3) 0.025(3) 0.035(3) 0.000 0.003(2) 0.000
N6 0.065(5) 0.090(6) 0.049(4) 0.000 -0.023(4) 0.000
O1 0.080(3) 0.0277(19) 0.040(2) 0.0049(16) -0.0043(19) -0.0033(18)
O2 0.107(4) 0.0252(19) 0.044(2) -0.0033(17) -0.005(2) -0.005(2)
O3 0.053(2) 0.063(3) 0.049(2) -0.019(2) 0.014(2) -0.008(2)
O4 0.057(3) 0.068(3) 0.046(2) -0.027(2) 0.0122(19) 0.007(2)
O5 0.117(5) 0.079(4) 0.078(4) -0.046(3) 0.054(3) -0.025(3)
O6 0.060(3) 0.173(7) 0.085(4) -0.067(4) 0.014(3) 0.021(4)
O7 0.022(2) 0.031(2) 0.022(2) 0.000 -0.0078(17) 0.000
O8 0.218(17) 0.076(10) 0.050(8) 0.000 -0.022(10) 0.000
O9 0.136(12) 0.215(15) 0.164(13) -0.106(12) 0.015(10) -0.048(11)
O10 0.058(4) 0.110(6) 0.043(4) 0.000 -0.014(3) 0.000
C1 0.090(5) 0.060(4) 0.038(3) -0.011(3) 0.015(3) -0.045(4)
C2 0.046(3) 0.030(2) 0.024(2) -0.0059(19) 0.002(2) -0.008(2)
C3 0.041(3) 0.033(2) 0.027(2) -0.007(2) 0.003(2) -0.002(2)
C4 0.086(5) 0.075(5) 0.038(3) -0.019(3) 0.025(3) -0.041(4)
C5 0.063(4) 0.022(2) 0.037(3) -0.001(2) 0.006(2) -0.002(2)
C6 0.093(5) 0.028(3) 0.037(3) -0.002(2) -0.003(3) -0.005(3)
C7 0.233(12) 0.037(4) 0.040(4) -0.005(3) -0.030(5) -0.003(5)
C8 0.224(14) 0.050(6) 0.047(6) 0.000 -0.025(7) 0.000
C9 0.065(5) 0.028(4) 0.028(4) 0.000 0.000(3) 0.000
C10 0.064(4) 0.072(5) 0.048(4) -0.016(3) 0.015(3) 0.017(4)
C11 0.063(4) 0.093(6) 0.067(5) -0.047(4) 0.016(4) 0.002(4)
C12 0.079(7) 0.232(15) 0.188(13) -0.154(12) 0.075(8) -0.060(8)
C13 0.080(7) 0.220(13) 0.185(11) -0.135(10) 0.036(7) -0.038(8)
C14 0.098(8) 0.263(17) 0.179(11) -0.186(12) 0.079(8) -0.076(9)
C15 0.055(4) 0.086(5) 0.079(5) -0.056(4) 0.018(4) -0.008(4)
C16 0.051(3) 0.052(3) 0.051(3) -0.021(3) 0.010(3) -0.001(3)
C17 0.053(3) 0.046(3) 0.044(3) -0.015(3) 0.009(3) 0.001(3)
C18 0.043(3) 0.029(3) 0.137(7) -0.007(4) 0.029(4) -0.001(2)
C19 0.029(2) 0.033(2) 0.042(3) -0.006(2) 0.005(2) -0.001(2)
C20 0.066(7) 0.133(11) 0.062(7) 0.000 -0.021(6) 0.000
C21 0.053(8) 0.23(2) 0.120(13) 0.000 -0.017(8) 0.000
C22 0.152(17) 0.37(3) 0.066(10) 0.000 -0.030(10) 0.000
C23 0.24(3) 0.26(3) 0.25(3) 0.009(19) -0.011(19) -0.015(19)
C24 0.27(3) 0.27(4) 0.31(4) 0.07(3) -0.17(3) -0.09(3)
C25 0.14(2) 0.14(2) 0.10(2) 0.000(17) -0.014(17) 0.006(18)
C26 0.20(3) 0.21(3) 0.17(3) -0.017(19) -0.006(19) 0.002(19)
C8' 0.224(14) 0.050(6) 0.047(6) 0.000 -0.025(7) 0.000
C13' 0.080(7) 0.220(13) 0.185(11) -0.135(10) 0.036(7) -0.038(8)

loop_
_atom_type_symbol
_atom_type_description
_atom_type_scat_dispersion_real
_atom_type_scat_dispersion_imag
_atom_type_scat_source
C C 0.0033 0.0016 'International Tables Vol C Tables 4.2.6.8 and 6.1.1.4'
H H 0.0000 0.0000 'International Tables Vol C Tables 4.2.6.8 and 6.1.1.4'
N N 0.0061 0.0033 'International Tables Vol C Tables 4.2.6.8 and 6.1.1.4'
O O 0.0106 0.0060 'International Tables Vol C Tables 4.2.6.8 and 6.1.1.4'
Zn Zn 0.2839 1.4301 'International Tables Vol C Tables 4.2.6.8 and 6.1.1.4'

loop_
_geom_angle_atom_site_label_1
_geom_angle_atom_site_label_2
_geom_angle_atom_site_label_3
_geom_angle
_geom_angle_site_symmetry_1
_geom_angle_site_symmetry_3
N1 Zn1 N4 113.08(16) . .
N1 Zn1 O7 95.87(16) . .
N4 Zn1 O7 93.95(15) . .
N1 Zn1 O5 116.9(2) . 6_556
N4 Zn1 O5 128.8(2) . 6_556
O7 Zn1 O5 91.45(19) . 6_556
N1 Zn1 O6 105.2(2) . 6_556
N4 Zn1 O6 98.9(2) . 6_556
O7 Zn1 O6 148.5(2) . 6_556
O5 Zn1 O6 58.2(2) 6_556 6_556
N1 Zn1 C10 115.8(2) . 6_556
N4 Zn1 C10 115.3(2) . 6_556
O7 Zn1 C10 119.6(2) . 6_556
O5 Zn1 C10 28.9(2) 6_556 6_556
O6 Zn1 C10 29.4(2) 6_556 6_556
N3 Zn2 O3 100.12(16) . .
N3 Zn2 O2 102.66(17) . 5_676
O3 Zn2 O2 87.4(2) . 5_676
N3 Zn2 O4 101.87(17) . 5_676
O3 Zn2 O4 157.90(17) . 5_676
O2 Zn2 O4 89.99(19) 5_676 5_676
N3 Zn2 O1 99.27(16) . .
O3 Zn2 O1 87.59(19) . .
O2 Zn2 O1 158.04(17) 5_676 .
O4 Zn2 O1 86.69(19) 5_676 .
N3 Zn2 Zn2 178.04(12) . 5_676
O3 Zn2 Zn2 81.82(12) . 5_676
O2 Zn2 Zn2 77.65(12) 5_676 5_676
O4 Zn2 Zn2 76.19(12) 5_676 5_676
O1 Zn2 Zn2 80.48(11) . 5_676
N5 Zn3 O7 108.3(2) 6_556 .
N5 Zn3 N2 119.12(12) 6_556 .
O7 Zn3 N2 97.88(13) . .
N5 Zn3 N2 119.12(12) 6_556 7_575
O7 Zn3 N2 97.88(13) . 7_575
N2 Zn3 N2 109.9(2) . 7_575
C2 N1 N2 106.5(4) . .
C2 N1 Zn1 136.1(3) . .
N2 N1 Zn1 117.5(3) . .
C3 N2 N1 106.2(4) . .
C3 N2 Zn3 134.7(3) . .
N1 N2 Zn3 118.4(3) . .
C3 N3 C2 104.0(4) . .
C3 N3 Zn2 126.0(3) . .
C2 N3 Zn2 129.3(3) . .
C19 N4 N4 106.6(3) . 7_575
C19 N4 Zn1 133.7(3) . .
N4 N4 Zn1 119.66(11) 7_575 .
C19 N5 C19 104.5(5) 7_575 .
C19 N5 Zn3 127.1(3) 7_575 6_656
C19 N5 Zn3 127.1(3) . 6_656
C20 N6 C21 121.6(11) . .
C20 N6 C22 122.7(13) . .
C21 N6 C22 115.6(13) . .
C5 O1 Zn2 125.5(3) . .
C5 O2 Zn2 130.6(4) . 5_676
C17 O3 Zn2 124.2(4) . .
C17 O4 Zn2 131.9(4) . 5_676
C10 O5 Zn1 94.9(4) . 6_656
C10 O6 Zn1 87.1(5) . 6_656
Zn3 O7 Zn1 109.18(13) . .
Zn3 O7 Zn1 109.18(13) . 7_575
Zn1 O7 Zn1 112.8(2) . 7_575
C8 O8 C25 122.1(18) . .
C8 O8 C25 122.1(18) . 7_575
C25 O8 C25 115(4) . 7_575
C13 O9 C23 120.0(16) . .
N1 C2 N3 111.4(4) . .
N1 C2 C1 124.3(4) . .
N3 C2 C1 124.3(4) . .
N2 C3 N3 111.9(4) . .
N2 C3 C4 123.4(5) . .
N3 C3 C4 124.7(4) . .
O2 C5 O1 125.7(5) . .
O2 C5 C6 117.6(5) . .
O1 C5 C6 116.7(4) . .
C7 C6 C9 119.4(6) . .
C7 C6 C5 119.7(5) . .
C9 C6 C5 120.9(5) . .
C6 C7 C8 120.5(7) . .
C7 C8 C7 120.3(10) . 7_575
C7 C8 O8 119.6(5) . .
C7 C8 O8 119.7(5) 7_575 .
C6 C9 C6 119.9(7) . 7_575
O5 C10 O6 119.4(6) . .
O5 C10 C11 118.2(7) . .
O6 C10 C11 122.3(7) . .
O5 C10 Zn1 56.2(3) . 6_656
O6 C10 Zn1 63.5(4) . 6_656
C11 C10 Zn1 169.4(6) . 6_656
C16 C11 C12 119.9(6) . .
C16 C11 C10 121.9(7) . .
C12 C11 C10 118.2(7) . .
C13 C12 C11 119.2(9) . .
C12 C13 O9 118.0(12) . .
C12 C13 C14 118.4(10) . .
O9 C13 C14 123.4(12) . .
C15 C14 C13 121.2(8) . .
C14 C15 C16 118.8(7) . .
C14 C15 C17 120.1(6) . .
C16 C15 C17 121.1(6) . .
C11 C16 C15 121.3(6) . .
O4 C17 O3 125.2(6) . .
O4 C17 C15 117.8(6) . .
O3 C17 C15 117.0(5) . .
N4 C19 N5 111.2(4) . .
N4 C19 C18 125.0(5) . .
N5 C19 C18 123.9(4) . .
O10 C20 N6 129.1(12) . .
O9 C23 C24 105(2) . .
O8 C25 C26 106(3) . .
C25 C26 C26 105.5(12) . 7_575

loop_
_geom_bond_atom_site_label_1
_geom_bond_atom_site_label_2
_geom_bond_distance
_geom_bond_site_symmetry_2
Zn1 N1 2.017(4) .
Zn1 N4 2.024(4) .
Zn1 O7 2.033(2) .
Zn1 O5 2.061(5) 6_556
Zn1 O6 2.216(7) 6_556
Zn1 C10 2.472(6) 6_556
Zn2 N3 2.023(4) .
Zn2 O3 2.033(4) .
Zn2 O2 2.035(4) 5_676
Zn2 O4 2.039(4) 5_676
Zn2 O1 2.051(4) .
Zn2 Zn2 2.9972(10) 5_676
Zn3 N5 1.959(5) 6_556
Zn3 O7 1.977(4) .
Zn3 N2 1.984(4) .
Zn3 N2 1.984(4) 7_575
N1 C2 1.325(6) .
N1 N2 1.382(5) .
N2 C3 1.318(6) .
N3 C3 1.348(6) .
N3 C2 1.350(6) .
N4 C19 1.311(6) .
N4 N4 1.382(8) 7_575
N5 C19 1.348(6) 7_575
N5 C19 1.348(6) .
N5 Zn3 1.959(5) 6_656
N6 C20 1.320(13) .
N6 C21 1.392(16) .
N6 C22 1.400(18) .
O1 C5 1.261(6) .
O2 C5 1.239(6) .
O2 Zn2 2.035(4) 5_676
O3 C17 1.258(7) .
O4 C17 1.246(7) .
O4 Zn2 2.039(4) 5_676
O5 C10 1.200(9) .
O5 Zn1 2.061(5) 6_656
O6 C10 1.215(9) .
O6 Zn1 2.215(7) 6_656
O7 Zn1 2.033(2) 7_575
O8 C8 1.39(2) .
O8 C25 1.508(19) .
O8 C25 1.508(19) 7_575
O9 C13 1.388(19) .
O9 C23 1.509(19) .
O10 C20 1.179(13) .
C1 C2 1.483(7) .
C3 C4 1.484(7) .
C5 C6 1.504(7) .
C6 C7 1.365(9) .
C6 C9 1.389(7) .
C7 C8 1.369(9) .
C8 C7 1.369(9) 7_575
C9 C6 1.390(7) 7_575
C10 C11 1.492(8) .
C10 Zn1 2.472(6) 6_656
C11 C16 1.363(10) .
C11 C12 1.401(12) .
C12 C13 1.378(14) .
C13 C14 1.419(15) .
C14 C15 1.350(11) .
C15 C16 1.392(8) .
C15 C17 1.505(9) .
C18 C19 1.481(7) .
C23 C24 1.553(18) .
C25 C26 1.55(2) .
C26 C26 1.72(2) 7_575
